data_4500673
loop_
_publ_author_name
'Goud, N. Rajesh'
'Babu, N. Jagadeesh'
'Nangia, Ashwini'

_publ_section_title
;
 Sulfonamide&#x2212;Pyridine-N-oxide Cocrystals
;
_journal_issue 5
_journal_name_full 'Crystal Growth &amp; Design'
_journal_page_first 1930
_journal_paper_doi 10.1021/cg200094x
_journal_volume 11
_journal_year 2011
_chemical_formula_sum 'C18 H17 Cl N4 O7 S'
_chemical_formula_weight 468.87
_chemical_name_systematic
; 
 ? 
;
_space_group_IT_number 2
_symmetry_cell_setting triclinic
_symmetry_space_group_name_Hall '-P 1'
_symmetry_space_group_name_H-M 'P -1'
_atom_sites_solution_hydrogens geom
_atom_sites_solution_primary direct
_atom_sites_solution_secondary difmap
_audit_creation_method SHELXL-97
_cell_angle_alpha 85.2220(10)
_cell_angle_beta 88.7590(10)
_cell_angle_gamma 74.8260(10)
_cell_formula_units_Z 2
_cell_length_a 5.2214(4)
_cell_length_b 9.5860(8)
_cell_length_c 20.1540(17)
_cell_measurement_reflns_used 8337
_cell_measurement_temperature 100(2)
_cell_measurement_theta_max 26.06
_cell_measurement_theta_min 2.35
_cell_volume 970.20(14)
_computing_cell_refinement 'Bruker SMART'
_computing_data_collection 'Bruker SMART'
_computing_data_reduction 'Bruker SAINT'
_computing_molecular_graphics 'Bruker SHELXTL'
_computing_publication_material 'Bruker SHELXTL'
_computing_structure_refinement 'SHELXL-97 (Sheldrick, 1997)'
_computing_structure_solution 'SHELXS-97 (Sheldrick, 1990)'
_diffrn_ambient_temperature 100(2)
_diffrn_measured_fraction_theta_full 0.992
_diffrn_measured_fraction_theta_max 0.992
_diffrn_measurement_device_type 'CCD area detector'
_diffrn_measurement_method 'phi and omega scans'
_diffrn_radiation_monochromator graphite
_diffrn_radiation_source 'fine-focus sealed tube'
_diffrn_radiation_type MoK\a
_diffrn_radiation_wavelength 0.71073
_diffrn_reflns_av_R_equivalents 0.0202
_diffrn_reflns_av_sigmaI/netI 0.0220
_diffrn_reflns_limit_h_max 6
_diffrn_reflns_limit_h_min -6
_diffrn_reflns_limit_k_max 11
_diffrn_reflns_limit_k_min -11
_diffrn_reflns_limit_l_max 24
_diffrn_reflns_limit_l_min -24
_diffrn_reflns_number 10099
_diffrn_reflns_theta_full 26.06
_diffrn_reflns_theta_max 26.06
_diffrn_reflns_theta_min 2.03
_exptl_absorpt_coefficient_mu 0.357
_exptl_absorpt_correction_T_max 0.9517
_exptl_absorpt_correction_T_min 0.8762
_exptl_absorpt_correction_type multi-scan
_exptl_absorpt_process_details sadabs
_exptl_crystal_colour Colorless
_exptl_crystal_density_diffrn 1.605
_exptl_crystal_density_method 'not measured'
_exptl_crystal_description Plate
_exptl_crystal_F_000 484
_exptl_crystal_size_max 0.38
_exptl_crystal_size_mid 0.22
_exptl_crystal_size_min 0.14
_refine_diff_density_max 0.380
_refine_diff_density_min -0.440
_refine_diff_density_rms 0.061
_refine_ls_extinction_method none
_refine_ls_goodness_of_fit_ref 1.038
_refine_ls_hydrogen_treatment mixed
_refine_ls_matrix_type full
_refine_ls_number_parameters 338
_refine_ls_number_reflns 3808
_refine_ls_number_restraints 0
_refine_ls_restrained_S_all 1.038
_refine_ls_R_factor_all 0.0336
_refine_ls_R_factor_gt 0.0317
_refine_ls_shift/su_max 0.001
_refine_ls_shift/su_mean 0.000
_refine_ls_structure_factor_coef Fsqd
_refine_ls_weighting_details 'calc w=1/[\s^2^(Fo^2^)+(0.0469P)^2^+0.5288P] where P=(Fo^2^+2Fc^2^)/3'
_refine_ls_weighting_scheme calc
_refine_ls_wR_factor_gt 0.0834
_refine_ls_wR_factor_ref 0.0849
_reflns_number_gt 3566
_reflns_number_total 3808
_reflns_threshold_expression >2sigma(I)
_cod_data_source_file cg200094x_si_004.cif
_cod_data_source_block FUROS-INICNO
_cod_depositor_comments
;
The following automatic conversions were performed:

'_symmetry_cell_setting' value 'Triclinic' changed to 'triclinic'
according to /home/saulius/struct/CIF-dictionaries/cif_core.dic
dictionary named 'cif_core.dic' version 2.4.1 from 2010-06-29.

Automatic conversion script
Id: cif_fix_values 1715 2011-07-08 13:25:40Z adriana 
;
_cod_original_sg_symbol_H-M 'P-1   '
_cod_database_code 4500673

loop_
_symmetry_equiv_pos_as_xyz
'x, y, z'
'-x, -y, -z'

loop_
_atom_site_label
_atom_site_type_symbol
_atom_site_fract_x
_atom_site_fract_y
_atom_site_fract_z
_atom_site_U_iso_or_equiv
_atom_site_adp_type
_atom_site_occupancy
_atom_site_symmetry_multiplicity
_atom_site_calc_flag
_atom_site_refinement_flags
_atom_site_disorder_assembly
_atom_site_disorder_group
C1 C 0.3738(3) 0.77006(16) -0.05750(7) 0.0182(3) Uani 1 1 d . . .
H1 H 0.3568 0.8132 -0.1019 0.022 Uiso 1 1 calc R . .
C2 C 0.1652(3) 0.80770(15) -0.01394(7) 0.0177(3) Uani 1 1 d . . .
H2 H 0.0047 0.8753 -0.0285 0.021 Uiso 1 1 calc R . .
C3 C 0.1891(3) 0.74677(15) 0.05146(7) 0.0164(3) Uani 1 1 d . . .
C4 C 0.4289(3) 0.64853(15) 0.07085(7) 0.0165(3) Uani 1 1 d . . .
H4 H 0.4516 0.6065 0.1154 0.020 Uiso 1 1 calc R . .
C5 C 0.6325(3) 0.61215(15) 0.02582(7) 0.0170(3) Uani 1 1 d . . .
H5 H 0.7944 0.5446 0.0394 0.020 Uiso 1 1 calc R . .
C6 C -0.0419(3) 0.78735(15) 0.09762(7) 0.0159(3) Uani 1 1 d . . .
C7 C 1.0659(3) 0.97118(16) 0.24090(7) 0.0161(3) Uani 1 1 d . . .
C8 C 0.9677(3) 0.88892(16) 0.29287(7) 0.0165(3) Uani 1 1 d . . .
C9 C 0.7332(3) 0.96028(16) 0.32615(7) 0.0179(3) Uani 1 1 d . . .
H9 H 0.6588 0.9076 0.3599 0.021 Uiso 1 1 calc R . .
C10 C 0.6128(3) 1.10429(16) 0.31030(7) 0.0171(3) Uani 1 1 d . . .
C11 C 0.7134(3) 1.18649(15) 0.26062(7) 0.0162(3) Uani 1 1 d . . .
C12 C 0.9365(3) 1.11683(16) 0.22594(7) 0.0163(3) Uani 1 1 d . . .
H12 H 1.0031 1.1701 0.1909 0.020 Uiso 1 1 calc R . .
C13 C 1.3099(3) 0.90731(16) 0.20356(7) 0.0167(3) Uani 1 1 d . . .
C14 C 1.0182(3) 0.66172(16) 0.36588(6) 0.0267(4) Uani 1 1 d . . .
H14A H 1.1168 0.5585 0.3649 0.032 Uiso 1 1 calc R A 1
H14B H 0.8256 0.6687 0.3663 0.032 Uiso 1 1 calc R A 1
C16A C 1.1504(3) 0.80575(16) 0.52098(6) 0.0614(8) Uani 1 1 d R . .
H16A H 1.1267 0.8210 0.5669 0.074 Uiso 1 1 calc R A 1
C15A C 1.1009(9) 0.7296(7) 0.4304(2) 0.0181(9) Uani 0.496(3) 1 d P B 1
C17A C 1.3679(7) 0.8135(4) 0.48868(16) 0.0269(8) Uani 0.496(3) 1 d P B 1
H17A H 1.5063 0.8521 0.5025 0.032 Uiso 0.496(3) 1 calc PR B 1
C18A C 0.9693(9) 0.7756(5) 0.4854(3) 0.0297(10) Uani 0.496(3) 1 d P B 1
H18A H 0.7879 0.7842 0.4960 0.036 Uiso 0.496(3) 1 calc PR B 1
O7A O 1.3487(4) 0.7531(3) 0.43058(11) 0.0243(6) Uani 0.496(3) 1 d P B 1
C15B C 1.1166(10) 0.6646(6) 0.4289(3) 0.0219(10) Uani 0.504(3) 1 d P B 2
C16B C 1.3121(8) 0.6443(5) 0.52786(19) 0.0414(10) Uani 0.504(3) 1 d P B 2
H16B H 1.4153 0.5997 0.5659 0.050 Uiso 0.504(3) 1 calc PR B 2
O7B O 1.0316(7) 0.7952(4) 0.4565(2) 0.0276(7) Uani 0.504(3) 1 d P B 2
C18B C 1.2879(8) 0.5704(4) 0.47035(19) 0.0378(9) Uani 0.504(3) 1 d P B 2
H18B H 1.3766 0.4730 0.4630 0.045 Uiso 0.504(3) 1 calc PR B 2
Cl1 Cl 0.32693(7) 1.18169(4) 0.353983(17) 0.02146(11) Uani 1 1 d . . .
H2A H -0.182(4) 0.719(2) 0.1774(10) 0.031(5) Uiso 1 1 d . . .
H3A H 1.229(4) 0.718(2) 0.2904(10) 0.029(5) Uiso 1 1 d . . .
H4A H 0.286(4) 1.379(2) 0.1737(10) 0.024(5) Uiso 1 1 d . . .
H2B H 0.084(4) 0.619(2) 0.1605(9) 0.028(5) Uiso 1 1 d . . .
H4B H 0.171(4) 1.388(2) 0.2411(10) 0.027(5) Uiso 1 1 d . . .
H4C H 1.504(5) 0.948(3) 0.1315(12) 0.051(7) Uiso 1 1 d . . .
N1 N 0.6032(2) 0.67238(13) -0.03801(6) 0.0163(3) Uani 1 1 d . . .
N2 N -0.0422(3) 0.70283(14) 0.15287(6) 0.0185(3) Uani 1 1 d . . .
N3 N 1.0870(3) 0.74728(14) 0.30902(6) 0.0193(3) Uani 1 1 d . B .
N4 N 0.2873(2) 1.40630(14) 0.21263(7) 0.0186(3) Uani 1 1 d . . .
O1 O 0.7981(2) 0.63391(12) -0.08050(5) 0.0205(2) Uani 1 1 d . . .
O2 O -0.2261(2) 0.89673(11) 0.08243(5) 0.0211(2) Uani 1 1 d . . .
O3 O 1.4560(2) 0.78647(11) 0.21902(5) 0.0196(2) Uani 1 1 d . . .
O4 O 1.3569(2) 0.99187(12) 0.15239(6) 0.0235(2) Uani 1 1 d . . .
O5 O 0.7423(2) 1.41711(11) 0.18992(6) 0.0217(2) Uani 1 1 d . . .
O6 O 0.5610(2) 1.44396(12) 0.30376(6) 0.0247(3) Uani 1 1 d . . .
S1 S 0.58232(7) 1.37521(4) 0.242718(18) 0.01660(11) Uani 1 1 d . . .

loop_
_atom_site_aniso_label
_atom_site_aniso_U_11
_atom_site_aniso_U_22
_atom_site_aniso_U_33
_atom_site_aniso_U_23
_atom_site_aniso_U_13
_atom_site_aniso_U_12
C1 0.0199(7) 0.0167(7) 0.0176(7) -0.0008(5) -0.0002(6) -0.0044(6)
C2 0.0160(7) 0.0143(7) 0.0223(7) -0.0018(5) 0.0003(6) -0.0029(5)
C3 0.0164(7) 0.0136(7) 0.0204(7) -0.0048(5) 0.0016(5) -0.0053(5)
C4 0.0175(7) 0.0160(7) 0.0170(7) -0.0031(5) 0.0000(5) -0.0056(5)
C5 0.0161(7) 0.0162(7) 0.0195(7) -0.0038(5) -0.0012(5) -0.0048(6)
C6 0.0149(7) 0.0154(7) 0.0187(7) -0.0050(5) 0.0008(5) -0.0051(5)
C7 0.0136(7) 0.0182(7) 0.0168(7) -0.0047(5) 0.0004(5) -0.0036(5)
C8 0.0163(7) 0.0183(7) 0.0151(7) -0.0039(5) -0.0012(5) -0.0039(6)
C9 0.0180(7) 0.0205(7) 0.0149(7) -0.0027(5) 0.0014(5) -0.0042(6)
C10 0.0130(7) 0.0218(7) 0.0155(7) -0.0057(5) 0.0005(5) -0.0019(6)
C11 0.0124(6) 0.0161(7) 0.0189(7) -0.0032(5) -0.0022(5) -0.0012(5)
C12 0.0140(7) 0.0189(7) 0.0164(7) -0.0027(5) -0.0011(5) -0.0043(5)
C13 0.0148(7) 0.0177(7) 0.0184(7) -0.0039(5) 0.0004(5) -0.0053(6)
C14 0.0294(9) 0.0209(8) 0.0245(8) 0.0033(6) 0.0089(7) 0.0006(7)
C16A 0.0313(11) 0.127(2) 0.0233(10) 0.0166(12) -0.0019(8) -0.0234(13)
C15A 0.0169(18) 0.018(3) 0.017(2) -0.001(2) 0.0022(14) 0.000(2)
C17A 0.0286(18) 0.0320(18) 0.0215(16) -0.0039(13) -0.0014(13) -0.0097(14)
C18A 0.024(2) 0.046(3) 0.021(2) -0.009(2) 0.0073(17) -0.0098(17)
O7A 0.0210(12) 0.0317(13) 0.0205(12) -0.0048(9) 0.0049(9) -0.0072(9)
C15B 0.0230(19) 0.018(2) 0.0246(19) -0.005(2) 0.0058(13) -0.004(2)
C16B 0.046(2) 0.049(2) 0.0274(19) 0.0080(16) -0.0117(16) -0.0117(19)
O7B 0.0246(16) 0.0322(19) 0.0223(19) -0.0080(16) 0.0000(13) 0.0008(13)
C18B 0.045(2) 0.0288(19) 0.035(2) 0.0035(15) -0.0101(17) -0.0038(16)
Cl1 0.01732(19) 0.0252(2) 0.01925(19) -0.00455(14) 0.00519(13) -0.00045(14)
N1 0.0148(6) 0.0160(6) 0.0191(6) -0.0050(5) 0.0023(5) -0.0052(5)
N2 0.0145(6) 0.0198(7) 0.0189(6) -0.0015(5) 0.0029(5) -0.0008(5)
N3 0.0190(6) 0.0183(6) 0.0183(6) -0.0020(5) 0.0041(5) -0.0008(5)
N4 0.0121(6) 0.0220(7) 0.0202(7) -0.0023(5) -0.0001(5) -0.0018(5)
O1 0.0161(5) 0.0258(6) 0.0191(5) -0.0050(4) 0.0051(4) -0.0039(4)
O2 0.0182(5) 0.0167(5) 0.0250(6) 0.0012(4) 0.0054(4) 0.0003(4)
O3 0.0163(5) 0.0170(5) 0.0234(5) -0.0016(4) 0.0036(4) -0.0006(4)
O4 0.0201(6) 0.0202(6) 0.0253(6) 0.0013(4) 0.0099(4) 0.0015(4)
O5 0.0144(5) 0.0184(5) 0.0308(6) 0.0004(4) 0.0022(4) -0.0025(4)
O6 0.0261(6) 0.0206(6) 0.0265(6) -0.0082(4) -0.0041(5) -0.0018(4)
S1 0.01197(18) 0.01583(19) 0.0211(2) -0.00356(13) -0.00080(13) -0.00135(13)

loop_
_atom_type_symbol
_atom_type_description
_atom_type_scat_dispersion_real
_atom_type_scat_dispersion_imag
_atom_type_scat_source
C C 0.0033 0.0016 'International Tables Vol C Tables 4.2.6.8 and 6.1.1.4'
H H 0.0000 0.0000 'International Tables Vol C Tables 4.2.6.8 and 6.1.1.4'
N N 0.0061 0.0033 'International Tables Vol C Tables 4.2.6.8 and 6.1.1.4'
O O 0.0106 0.0060 'International Tables Vol C Tables 4.2.6.8 and 6.1.1.4'
S S 0.1246 0.1234 'International Tables Vol C Tables 4.2.6.8 and 6.1.1.4'
Cl Cl 0.1484 0.1585 'International Tables Vol C Tables 4.2.6.8 and 6.1.1.4'

loop_
_geom_angle_atom_site_label_1
_geom_angle_atom_site_label_2
_geom_angle_atom_site_label_3
_geom_angle
N1 C1 C2 121.01(13)
N1 C1 H1 119.5
C2 C1 H1 119.5
C1 C2 C3 119.99(14)
C1 C2 H2 120.0
C3 C2 H2 120.0
C2 C3 C4 118.07(13)
C2 C3 C6 119.05(13)
C4 C3 C6 122.87(13)
C5 C4 C3 120.42(14)
C5 C4 H4 119.8
C3 C4 H4 119.8
N1 C5 C4 120.35(13)
N1 C5 H5 119.8
C4 C5 H5 119.8
O2 C6 N2 122.79(13)
O2 C6 C3 119.40(13)
N2 C6 C3 117.81(13)
C12 C7 C8 119.86(13)
C12 C7 C13 118.49(13)
C8 C7 C13 121.62(13)
N3 C8 C9 120.78(13)
N3 C8 C7 121.80(13)
C9 C8 C7 117.40(13)
C10 C9 C8 120.96(13)
C10 C9 H9 119.5
C8 C9 H9 119.5
C9 C10 C11 121.73(13)
C9 C10 Cl1 117.44(11)
C11 C10 Cl1 120.83(11)
C12 C11 C10 117.94(13)
C12 C11 S1 118.37(11)
C10 C11 S1 123.62(11)
C11 C12 C7 122.05(13)
C11 C12 H12 119.0
C7 C12 H12 119.0
O3 C13 O4 122.98(13)
O3 C13 C7 123.03(13)
O4 C13 C7 113.99(12)
C15B C14 N3 121.7(2)
C15B C14 C15A 21.75(17)
N3 C14 C15A 105.4(2)
C15B C14 H14A 90.3
N3 C14 H14A 110.7
C15A C14 H14A 110.7
C15B C14 H14B 112.5
N3 C14 H14B 110.7
C15A C14 H14B 110.7
H14A C14 H14B 108.8
C18A C16A C17A 115.1(3)
C18A C16A O7B 28.23(19)
C17A C16A O7B 88.0(2)
C18A C16A C16B 91.7(3)
C17A C16A C16B 79.1(2)
O7B C16A C16B 94.4(2)
C18A C16A H16A 122.4
C17A C16A H16A 122.4
O7B C16A H16A 148.6
C16B C16A H16A 98.6
C18A C15A O7A 110.0(4)
C18A C15A C14 132.6(4)
O7A C15A C14 117.3(4)
C16A C17A O7A 103.8(3)
C16A C17A H17A 128.1
O7A C17A H17A 128.1
C16A C18A C15A 103.1(4)
C16A C18A H18A 128.5
C15A C18A H18A 128.5
C17A O7A C15A 106.1(3)
C18B C15B O7B 109.5(4)
C18B C15B C14 135.4(5)
O7B C15B C14 115.1(4)
C18B C16B C16A 112.3(3)
C18B C16B H16B 123.9
C16A C16B H16B 123.9
C15B O7B C16A 116.4(3)
C15B C18B C16B 107.1(4)
C15B C18B H18B 126.4
C16B C18B H18B 126.4
O1 N1 C1 120.54(12)
O1 N1 C5 119.33(12)
C1 N1 C5 120.14(13)
C6 N2 H2A 118.8(13)
C6 N2 H2B 120.9(12)
H2A N2 H2B 118.9(18)
C8 N3 C14 124.81(13)
C8 N3 H3A 114.1(14)
C14 N3 H3A 119.2(14)
S1 N4 H4A 112.9(13)
S1 N4 H4B 114.0(13)
H4A N4 H4B 118.2(18)
C13 O4 H4C 110.5(16)
O6 S1 O5 119.06(7)
O6 S1 N4 107.50(7)
O5 S1 N4 106.08(7)
O6 S1 C11 108.47(7)
O5 S1 C11 106.01(7)
N4 S1 C11 109.48(7)

loop_
_geom_bond_atom_site_label_1
_geom_bond_atom_site_label_2
_geom_bond_distance
C1 N1 1.3559(19)
C1 C2 1.376(2)
C1 H1 0.9500
C2 C3 1.391(2)
C2 H2 0.9500
C3 C4 1.396(2)
C3 C6 1.4961(19)
C4 C5 1.376(2)
C4 H4 0.9500
C5 N1 1.3603(19)
C5 H5 0.9500
C6 O2 1.2446(18)
C6 N2 1.3217(19)
C7 C12 1.393(2)
C7 C8 1.426(2)
C7 C13 1.481(2)
C8 N3 1.353(2)
C8 C9 1.421(2)
C9 C10 1.373(2)
C9 H9 0.9500
C10 C11 1.401(2)
C10 Cl1 1.7394(14)
C11 C12 1.388(2)
C11 S1 1.7678(14)
C12 H12 0.9500
C13 O3 1.2282(18)
C13 O4 1.3171(18)
C14 C15B 1.385(5)
C14 N3 1.4474(18)
C14 C15A 1.617(6)
C14 H14A 0.9900
C14 H14B 0.9900
C16A C18A 1.303(5)
C16A C17A 1.313(4)
C16A O7B 1.475(4)
C16A C16B 1.553(4)
C16A H16A 0.9500
C15A C18A 1.336(6)
C15A O7A 1.371(5)
C17A O7A 1.365(4)
C17A H17A 0.9500
C18A H18A 0.9500
C15B C18B 1.341(6)
C15B O7B 1.374(5)
C16B C18B 1.432(6)
C16B H16B 0.9500
C18B H18B 0.9500
N1 O1 1.3126(16)
N2 H2A 0.86(2)
N2 H2B 0.90(2)
N3 H3A 0.82(2)
N4 S1 1.6125(12)
N4 H4A 0.85(2)
N4 H4B 0.87(2)
O4 H4C 0.89(3)
O5 S1 1.4342(11)
O6 S1 1.4321(11)
